data_4322065
loop_
_publ_author_name
'Eric L. Hegg'
'Stephen H. Mortimore'
'Chin Li Cheung'
'Jennifer E. Huyett'
'Douglas R. Powell'
'Judith N. Burstyn'

_publ_contact_author
; 
    Prof. Judith N. Burstyn 
    Department of Chemistry 
    University of Wisconsin 
    Madison, WI  53706-1396  USA 
;
_publ_contact_author_email burstyn@chem.wisc.edu
_publ_contact_author_fax 1(608)2620381
_publ_contact_author_phone 1(608)2620328
_publ_section_title
;
 Structure-Reactivity Studies in Copper(II)-Catalyzed Phosphodiester
 Hydrolysis
;
_journal_name_full 'Inorganic Chemistry'
_journal_page_first 2961
_journal_page_last 2968
_journal_paper_doi 10.1021/ic981087g
_journal_volume 38
_journal_year 1999
_chemical_formula_sum 'C7 H17 Br2 Cu N3'
_chemical_formula_weight 366.60
_chemical_name_systematic
; 
 ? 
;
_space_group_IT_number 15
_symmetry_cell_setting monoclinic
_symmetry_space_group_name_Hall '-C 2yc'
_symmetry_space_group_name_H-M 'C 1 2/c 1'
_atom_sites_solution_hydrogens geom
_atom_sites_solution_primary direct
_atom_sites_solution_secondary difmap
_audit_creation_method SHELXL
_cell_angle_alpha 90.00
_cell_angle_beta 104.78(3)
_cell_angle_gamma 90.00
_cell_formula_units_Z 16
_cell_length_a 20.693(4)
_cell_length_b 11.429(2)
_cell_length_c 20.138(4)
_cell_measurement_reflns_used 43
_cell_measurement_temperature 113(2)
_cell_measurement_theta_max 27.5
_cell_measurement_theta_min 11.0
_cell_volume 4605.1(16)
_computing_structure_refinement 'SHELXL-93 (Sheldrick, 1993)'
_computing_structure_solution 'SHELXS-86 (Sheldrick, 1990)'
_diffrn_ambient_temperature 113(2)
_diffrn_measurement_device 'Siemens P4'
_diffrn_measurement_method '\w scans'
_diffrn_radiation_monochromator graphite
_diffrn_radiation_source 'sealed tube'
_diffrn_radiation_type CuK\a
_diffrn_radiation_wavelength 1.54178
_diffrn_reflns_av_R_equivalents 0.0771
_diffrn_reflns_av_sigmaI/netI 0.0305
_diffrn_reflns_limit_h_max 22
_diffrn_reflns_limit_h_min 0
_diffrn_reflns_limit_k_max 12
_diffrn_reflns_limit_k_min -12
_diffrn_reflns_limit_l_max 21
_diffrn_reflns_limit_l_min -21
_diffrn_reflns_number 3394
_diffrn_reflns_theta_max 57.00
_diffrn_reflns_theta_min 4.42
_diffrn_standards_decay_% 1.53
_diffrn_standards_interval_count 100
_diffrn_standards_number 3
_exptl_absorpt_coefficient_mu 10.503
_exptl_absorpt_correction_T_max 0.2200
_exptl_absorpt_correction_T_min 0.0431
_exptl_absorpt_correction_type analytical
_exptl_crystal_colour green
_exptl_crystal_density_diffrn 2.115
_exptl_crystal_description prism
_exptl_crystal_F_000 2864
_exptl_crystal_size_max 0.60
_exptl_crystal_size_mid 0.40
_exptl_crystal_size_min 0.20
_refine_diff_density_max 3.602
_refine_diff_density_min -1.563
_refine_diff_density_rms 0.341
_refine_ls_extinction_coef 0.00035(4)
_refine_ls_extinction_expression Fc^*^=kFc[1+0.001xFc^2^\l^3^/sin(2\q)]^-1/4^
_refine_ls_extinction_method SHELXL
_refine_ls_goodness_of_fit_all 1.163
_refine_ls_goodness_of_fit_obs 1.172
_refine_ls_hydrogen_treatment riding
_refine_ls_matrix_type full
_refine_ls_number_parameters 236
_refine_ls_number_reflns 3104
_refine_ls_number_restraints 0
_refine_ls_restrained_S_all 1.163
_refine_ls_restrained_S_obs 1.172
_refine_ls_R_factor_all 0.0791
_refine_ls_R_factor_obs 0.0786
_refine_ls_shift/esd_max -0.001
_refine_ls_shift/esd_mean 0.000
_refine_ls_structure_factor_coef Fsqd
_refine_ls_weighting_details 'w=1/[\s^2^(Fo^2^)+(0.1388P)^2^+80.8534P] where P=(Fo^2^+2Fc^2^)/3'
_refine_ls_weighting_scheme calc
_refine_ls_wR_factor_all 0.2076
_refine_ls_wR_factor_obs 0.2071
_reflns_number_observed 3045
_reflns_number_total 3104
_reflns_observed_criterion >2sigma(I)
_cod_data_source_file ic981087g_2.cif
_cod_data_source_block compound_[10]
_cod_depositor_comments
;
The following automatic conversions were performed:

'_refine_ls_weighting_scheme' value 'calc
w=1/[\s^2^(Fo^2^)+(0.1388P)^2^+80.8534P] where P=(Fo^2^+2Fc^2^)/3'
was changed to 'calc'. New tag '_refine_ls_weighting_details' was
created. The value of the new tag was set to
'w=1/[\s^2^(Fo^2^)+(0.1388P)^2^+80.8534P] where P=(Fo^2^+2Fc^2^)/3'.

Automatic conversion script
Id: cif_fix_values 3143 2015-03-26 13:38:13Z robertas 
;
_cod_original_cell_volume 4605.1(15)
_cod_database_code 4322065

loop_
_symmetry_equiv_pos_as_xyz
'x, y, z'
'-x, y, -z+1/2'
'x+1/2, y+1/2, z'
'-x+1/2, y+1/2, -z+1/2'
'-x, -y, -z'
'x, -y, z-1/2'
'-x+1/2, -y+1/2, -z'
'x+1/2, -y+1/2, z-1/2'

loop_
_atom_site_aniso_label
_atom_site_aniso_U_11
_atom_site_aniso_U_22
_atom_site_aniso_U_33
_atom_site_aniso_U_23
_atom_site_aniso_U_13
_atom_site_aniso_U_12
Br1A 0.0316(7) 0.0291(7) 0.0258(7) 0.0015(4) 0.0183(5) -0.0003(4)
Br2A 0.0305(7) 0.0297(7) 0.0163(6) -0.0013(4) 0.0044(4) 0.0004(4)
Cu1A 0.0211(8) 0.0245(8) 0.0156(8) -0.0008(6) 0.0082(6) -0.0001(6)
N1A 0.023(4) 0.027(4) 0.016(4) 0.001(3) 0.005(3) -0.004(3)
N2A 0.025(4) 0.032(5) 0.016(4) -0.001(4) 0.007(3) 0.000(4)
N3A 0.019(4) 0.020(4) 0.022(4) 0.005(3) 0.008(3) 0.006(3)
C1A 0.020(5) 0.034(6) 0.029(6) 0.000(5) 0.010(4) 0.001(4)
C2A 0.020(5) 0.032(6) 0.034(6) -0.009(5) 0.012(4) -0.005(4)
C3A 0.034(6) 0.033(6) 0.010(5) 0.007(4) 0.008(4) 0.000(5)
C4A 0.021(5) 0.040(6) 0.012(5) 0.008(4) 0.008(4) -0.001(4)
C5A 0.030(6) 0.026(5) 0.022(5) 0.002(4) 0.009(4) -0.008(4)
C6A 0.022(5) 0.030(6) 0.021(5) -0.005(4) 0.009(4) -0.008(4)
C7A 0.028(6) 0.038(6) 0.020(5) 0.002(5) 0.002(4) 0.002(5)
Br1B 0.0223(7) 0.0363(7) 0.0174(6) 0.0035(4) 0.0062(4) -0.0009(4)
Br2B 0.0187(7) 0.0407(8) 0.0259(7) 0.0060(5) 0.0096(5) 0.0036(4)
Cu1B 0.0180(8) 0.0312(9) 0.0183(8) 0.0034(6) 0.0079(6) 0.0015(6)
N1B 0.026(4) 0.027(5) 0.015(4) 0.007(3) 0.002(3) 0.005(4)
N2B 0.028(5) 0.019(4) 0.033(5) -0.003(4) 0.017(4) 0.001(3)
N3B 0.021(4) 0.028(5) 0.020(4) -0.006(3) 0.007(3) -0.004(3)
C1B 0.029(6) 0.046(7) 0.021(6) 0.006(5) 0.004(4) 0.001(5)
C2B 0.034(6) 0.045(7) 0.017(5) -0.007(5) 0.003(4) -0.009(5)
C3B 0.032(6) 0.037(6) 0.022(5) -0.008(5) 0.012(4) -0.003(5)
C4B 0.020(5) 0.046(7) 0.027(6) -0.005(5) 0.011(4) 0.002(5)
C5B 0.024(5) 0.043(6) 0.021(5) 0.003(5) 0.007(4) -0.005(5)
C6B 0.032(6) 0.029(6) 0.027(5) -0.005(4) 0.018(5) -0.013(5)
C7B 0.034(6) 0.033(6) 0.023(5) 0.007(5) 0.013(4) -0.002(5)

loop_
_atom_site_label
_atom_site_type_symbol
_atom_site_fract_x
_atom_site_fract_y
_atom_site_fract_z
_atom_site_U_iso_or_equiv
_atom_site_thermal_displace_type
_atom_site_occupancy
_atom_site_calc_flag
_atom_site_refinement_flags
_atom_site_disorder_group
Br1A Br 0.45361(5) 0.27317(9) 0.55342(5) 0.0268(4) Uani 1 d . .
Br2A Br 0.59640(5) 0.46120(9) 0.58755(5) 0.0258(4) Uani 1 d . .
Cu1A Cu 0.53333(7) 0.34225(12) 0.49079(7) 0.0197(5) Uani 1 d . .
N1A N 0.6084(4) 0.2021(7) 0.4954(4) 0.022(2) Uani 1 d . .
H1A H 0.6356(4) 0.2016(7) 0.5400(4) 0.026 Uiso 1 d R .
N2A N 0.5864(4) 0.4271(8) 0.4320(4) 0.024(2) Uani 1 d . .
H2A H 0.5914(4) 0.5048(8) 0.4461(4) 0.029 Uiso 1 d R .
N3A N 0.4798(4) 0.2751(7) 0.3999(4) 0.020(2) Uani 1 d . .
H3A H 0.4380(4) 0.3105(7) 0.3919(4) 0.023 Uiso 1 d R .
C1A C 0.6503(5) 0.2407(9) 0.4502(6) 0.027(2) Uani 1 d . .
H1AA H 0.6316(5) 0.2094(9) 0.4034(6) 0.033 Uiso 1 d R .
H1AB H 0.6960(5) 0.2090(9) 0.4676(6) 0.033 Uiso 1 d R .
C2A C 0.6534(5) 0.3734(9) 0.4473(6) 0.028(2) Uani 1 d . .
H2AA H 0.6804(5) 0.4033(9) 0.4919(6) 0.033 Uiso 1 d R .
H2AB H 0.6760(5) 0.3966(9) 0.4115(6) 0.033 Uiso 1 d R .
C3A C 0.5468(5) 0.4249(9) 0.3580(5) 0.026(2) Uani 1 d . .
H3AA H 0.5159(5) 0.4925(9) 0.3490(5) 0.031 Uiso 1 d R .
H3AB H 0.5776(5) 0.4320(9) 0.3278(5) 0.031 Uiso 1 d R .
C4A C 0.5075(5) 0.3134(9) 0.3417(5) 0.024(2) Uani 1 d . .
H4AA H 0.4703(5) 0.3252(9) 0.3002(5) 0.029 Uiso 1 d R .
H4AB H 0.5367(5) 0.2511(9) 0.3314(5) 0.029 Uiso 1 d R .
C5A C 0.4662(5) 0.1466(9) 0.3997(5) 0.026(2) Uani 1 d . .
H5AA H 0.4355(5) 0.1252(9) 0.3550(5) 0.031 Uiso 1 d R .
H5AB H 0.4432(5) 0.1291(9) 0.4360(5) 0.031 Uiso 1 d R .
C6A C 0.5293(5) 0.0706(9) 0.4114(5) 0.024(2) Uani 1 d . .
H6AA H 0.5521(5) 0.0892(9) 0.3750(5) 0.029 Uiso 1 d R .
H6AB H 0.5153(5) -0.0124(9) 0.4056(5) 0.029 Uiso 1 d R .
C7A C 0.5803(5) 0.0839(10) 0.4815(5) 0.029(2) Uani 1 d . .
H7AA H 0.5583(5) 0.0624(10) 0.5181(5) 0.035 Uiso 1 d R .
H7AB H 0.6173(5) 0.0280(10) 0.4838(5) 0.035 Uiso 1 d R .
Br1B Br 0.79388(5) 0.56937(10) 0.85835(5) 0.0251(4) Uani 1 d . .
Br2B Br 0.66480(5) 0.75005(10) 0.75853(5) 0.0277(4) Uani 1 d . .
Cu1B Cu 0.77541(6) 0.68825(13) 0.75363(7) 0.0219(5) Uani 1 d . .
N1B N 0.7675(4) 0.7858(7) 0.6685(4) 0.023(2) Uani 1 d . .
H1B H 0.7398(4) 0.8480(7) 0.6726(4) 0.028 Uiso 1 d R .
N2B N 0.8212(4) 0.5556(7) 0.7082(5) 0.025(2) Uani 1 d . .
H2B H 0.8207(4) 0.4891(7) 0.7347(5) 0.030 Uiso 1 d R .
N3B N 0.8730(4) 0.7602(7) 0.7837(4) 0.023(2) Uani 1 d . .
H3B H 0.8813(4) 0.7859(7) 0.8289(4) 0.027 Uiso 1 d R .
C1B C 0.7333(5) 0.7262(10) 0.6043(5) 0.033(3) Uani 1 d . .
H1BA H 0.7252(5) 0.7836(10) 0.5662(5) 0.039 Uiso 1 d R .
H1BB H 0.6893(5) 0.6980(10) 0.6085(5) 0.039 Uiso 1 d R .
C2B C 0.7727(6) 0.6219(10) 0.5860(5) 0.033(3) Uani 1 d . .
H2BA H 0.7479(6) 0.5904(10) 0.5409(5) 0.039 Uiso 1 d R .
H2BB H 0.8163(6) 0.6509(10) 0.5809(5) 0.039 Uiso 1 d R .
C3B C 0.7856(5) 0.5226(10) 0.6379(5) 0.029(2) Uani 1 d . .
H3BA H 0.7421(5) 0.4877(10) 0.6390(5) 0.035 Uiso 1 d R .
H3BB H 0.8118(5) 0.4614(10) 0.6217(5) 0.035 Uiso 1 d R .
C4B C 0.8922(5) 0.5840(10) 0.7173(5) 0.030(2) Uani 1 d . .
H4BA H 0.8980(5) 0.6251(10) 0.6760(5) 0.036 Uiso 1 d R .
H4BB H 0.9186(5) 0.5107(10) 0.7226(5) 0.036 Uiso 1 d R .
C5B C 0.9181(5) 0.6607(10) 0.7800(5) 0.029(2) Uani 1 d . .
H5BA H 0.9237(5) 0.6123(10) 0.8219(5) 0.035 Uiso 1 d R .
H5BB H 0.9625(5) 0.6917(10) 0.7792(5) 0.035 Uiso 1 d R .
C6B C 0.8755(5) 0.8604(9) 0.7389(5) 0.027(2) Uani 1 d . .
H6BA H 0.9224(5) 0.8739(9) 0.7374(5) 0.032 Uiso 1 d R .
H6BB H 0.8598(5) 0.9313(9) 0.7583(5) 0.032 Uiso 1 d R .
C7B C 0.8326(5) 0.8405(10) 0.6665(5) 0.029(2) Uani 1 d . .
H7BA H 0.8243(5) 0.9161(10) 0.6418(5) 0.035 Uiso 1 d R .
H7BB H 0.8565(5) 0.7887(10) 0.6413(5) 0.035 Uiso 1 d R .

loop_
_atom_type_symbol
_atom_type_description
_atom_type_scat_dispersion_real
_atom_type_scat_dispersion_imag
_atom_type_scat_source
C C 0.0181 0.0091 'International Tables Vol C Tables 4.2.6.8 and 6.1.1.4'
H H 0.0000 0.0000 'International Tables Vol C Tables 4.2.6.8 and 6.1.1.4'
N N 0.0311 0.0180 'International Tables Vol C Tables 4.2.6.8 and 6.1.1.4'
Cu Cu -1.9646 0.5888 'International Tables Vol C Tables 4.2.6.8 and 6.1.1.4'
Br Br -0.6763 1.2805 'International Tables Vol C Tables 4.2.6.8 and 6.1.1.4'

loop_
_geom_angle_atom_site_label_1
_geom_angle_atom_site_label_2
_geom_angle_atom_site_label_3
_geom_angle
_geom_angle_site_symmetry_1
_geom_angle_site_symmetry_3
_geom_angle_publ_flag
N3A Cu1A N2A 84.7(3) . . ?
N3A Cu1A N1A 88.9(3) . . ?
N2A Cu1A N1A 83.9(3) . . ?
N3A Cu1A Br1A 93.3(2) . . ?
N2A Cu1A Br1A 168.4(2) . . ?
N1A Cu1A Br1A 107.6(2) . . ?
N3A Cu1A Br2A 168.3(2) . . ?
N2A Cu1A Br2A 86.7(2) . . ?
N1A Cu1A Br2A 98.1(2) . . ?
Br1A Cu1A Br2A 93.51(6) . . ?
C7A N1A C1A 115.0(8) . . ?
C7A N1A Cu1A 114.7(6) . . ?
C1A N1A Cu1A 105.9(6) . . ?
C2A N2A C3A 116.5(8) . . ?
C2A N2A Cu1A 107.2(6) . . ?
C3A N2A Cu1A 109.0(6) . . ?
C4A N3A C5A 113.2(8) . . ?
C4A N3A Cu1A 111.5(6) . . ?
C5A N3A Cu1A 115.6(6) . . ?
N1A C1A C2A 111.1(8) . . ?
N2A C2A C1A 112.1(8) . . ?
C4A C3A N2A 111.0(8) . . ?
N3A C4A C3A 111.8(8) . . ?
N3A C5A C6A 113.8(8) . . ?
C5A C6A C7A 116.2(9) . . ?
N1A C7A C6A 114.2(9) . . ?
N1B Cu1B N2B 88.7(3) . . ?
N1B Cu1B N3B 83.9(3) . . ?
N2B Cu1B N3B 84.4(3) . . ?
N1B Cu1B Br2B 90.0(2) . . ?
N2B Cu1B Br2B 139.4(2) . . ?
N3B Cu1B Br2B 135.8(2) . . ?
N1B Cu1B Br1B 175.8(2) . . ?
N2B Cu1B Br1B 89.2(2) . . ?
N3B Cu1B Br1B 92.4(2) . . ?
Br2B Cu1B Br1B 93.90(6) . . ?
C1B N1B C7B 113.9(8) . . ?
C1B N1B Cu1B 114.0(7) . . ?
C7B N1B Cu1B 112.0(6) . . ?
C3B N2B C4B 114.6(8) . . ?
C3B N2B Cu1B 115.5(6) . . ?
C4B N2B Cu1B 109.4(6) . . ?
C6B N3B C5B 116.5(8) . . ?
C6B N3B Cu1B 108.0(6) . . ?
C5B N3B Cu1B 104.7(6) . . ?
N1B C1B C2B 113.8(8) . . ?
C3B C2B C1B 115.1(9) . . ?
N2B C3B C2B 115.3(9) . . ?
N2B C4B C5B 111.1(8) . . ?
N3B C5B C4B 113.0(8) . . ?
N3B C6B C7B 111.7(8) . . ?
N1B C7B C6B 110.3(8) . . ?

loop_
_geom_bond_atom_site_label_1
_geom_bond_atom_site_label_2
_geom_bond_distance
_geom_bond_site_symmetry_2
_geom_bond_publ_flag
Br1A Cu1A 2.449(2) . ?
Br2A Cu1A 2.460(2) . ?
Cu1A N3A 2.033(8) . ?
Cu1A N2A 2.053(8) . ?
Cu1A N1A 2.216(8) . ?
N1A C7A 1.470(14) . ?
N1A C1A 1.476(13) . ?
N2A C2A 1.475(13) . ?
N2A C3A 1.506(13) . ?
N3A C4A 1.495(12) . ?
N3A C5A 1.495(13) . ?
C1A C2A 1.520(15) . ?
C3A C4A 1.503(15) . ?
C5A C6A 1.535(14) . ?
C6A C7A 1.540(14) . ?
Br1B Cu1B 2.455(2) . ?
Br2B Cu1B 2.421(2) . ?
Cu1B N1B 2.017(8) . ?
Cu1B N2B 2.116(8) . ?
Cu1B N3B 2.120(8) . ?
N1B C1B 1.471(14) . ?
N1B C7B 1.495(13) . ?
N2B C3B 1.470(14) . ?
N2B C4B 1.470(13) . ?
N3B C6B 1.466(14) . ?
N3B C5B 1.485(14) . ?
C1B C2B 1.54(2) . ?
C2B C3B 1.52(2) . ?
C4B C5B 1.52(2) . ?
C6B C7B 1.519(15) . ?

loop_
_geom_torsion_atom_site_label_1
_geom_torsion_atom_site_label_2
_geom_torsion_atom_site_label_3
_geom_torsion_atom_site_label_4
_geom_torsion
_geom_torsion_site_symmetry_1
_geom_torsion_site_symmetry_2
_geom_torsion_site_symmetry_3
_geom_torsion_site_symmetry_4
_geom_torsion_publ_flag
N3A Cu1A N1A C7A -47.9(7) . . . . ?
N2A Cu1A N1A C7A -132.7(7) . . . . ?
Br1A Cu1A N1A C7A 45.2(7) . . . . ?
Br2A Cu1A N1A C7A 141.5(6) . . . . ?
N3A Cu1A N1A C1A 80.0(6) . . . . ?
N2A Cu1A N1A C1A -4.8(6) . . . . ?
Br1A Cu1A N1A C1A 173.2(5) . . . . ?
Br2A Cu1A N1A C1A -90.5(6) . . . . ?
N3A Cu1A N2A C2A -110.0(6) . . . . ?
N1A Cu1A N2A C2A -20.6(6) . . . . ?
Br1A Cu1A N2A C2A 169.2(9) . . . . ?
Br2A Cu1A N2A C2A 77.9(6) . . . . ?
N3A Cu1A N2A C3A 16.8(6) . . . . ?
N1A Cu1A N2A C3A 106.3(7) . . . . ?
Br1A Cu1A N2A C3A -63.9(15) . . . . ?
Br2A Cu1A N2A C3A -155.2(6) . . . . ?
N2A Cu1A N3A C4A 3.4(6) . . . . ?
N1A Cu1A N3A C4A -80.5(6) . . . . ?
Br1A Cu1A N3A C4A 171.9(6) . . . . ?
Br2A Cu1A N3A C4A 46.3(15) . . . . ?
N2A Cu1A N3A C5A 134.6(7) . . . . ?
N1A Cu1A N3A C5A 50.6(7) . . . . ?
Br1A Cu1A N3A C5A -56.9(6) . . . . ?
Br2A Cu1A N3A C5A 177.5(8) . . . . ?
C7A N1A C1A C2A 156.7(8) . . . . ?
Cu1A N1A C1A C2A 29.0(9) . . . . ?
C3A N2A C2A C1A -78.6(11) . . . . ?
Cu1A N2A C2A C1A 43.7(10) . . . . ?
N1A C1A C2A N2A -50.4(12) . . . . ?
C2A N2A C3A C4A 87.3(10) . . . . ?
Cu1A N2A C3A C4A -34.1(10) . . . . ?
C5A N3A C4A C3A -155.8(8) . . . . ?
Cu1A N3A C4A C3A -23.4(10) . . . . ?
N2A C3A C4A N3A 38.1(11) . . . . ?
C4A N3A C5A C6A 65.1(11) . . . . ?
Cu1A N3A C5A C6A -65.3(9) . . . . ?
N3A C5A C6A C7A 63.9(11) . . . . ?
C1A N1A C7A C6A -65.9(11) . . . . ?
Cu1A N1A C7A C6A 57.3(10) . . . . ?
C5A C6A C7A N1A -61.3(12) . . . . ?
N2B Cu1B N1B C1B 54.2(7) . . . . ?
N3B Cu1B N1B C1B 138.7(7) . . . . ?
Br2B Cu1B N1B C1B -85.2(7) . . . . ?
Br1B Cu1B N1B C1B 113.4(34) . . . . ?
N2B Cu1B N1B C7B -76.9(7) . . . . ?
N3B Cu1B N1B C7B 7.6(7) . . . . ?
Br2B Cu1B N1B C7B 143.7(7) . . . . ?
Br1B Cu1B N1B C7B -17.7(40) . . . . ?
N1B Cu1B N2B C3B -50.0(7) . . . . ?
N3B Cu1B N2B C3B -134.0(7) . . . . ?
Br2B Cu1B N2B C3B 38.5(8) . . . . ?
Br1B Cu1B N2B C3B 133.6(7) . . . . ?
N1B Cu1B N2B C4B 81.1(7) . . . . ?
N3B Cu1B N2B C4B -2.9(7) . . . . ?
Br2B Cu1B N2B C4B 169.6(5) . . . . ?
Br1B Cu1B N2B C4B -95.3(7) . . . . ?
N1B Cu1B N3B C6B 15.0(6) . . . . ?
N2B Cu1B N3B C6B 104.3(6) . . . . ?
Br2B Cu1B N3B C6B -68.7(7) . . . . ?
Br1B Cu1B N3B C6B -166.8(6) . . . . ?
N1B Cu1B N3B C5B -109.7(6) . . . . ?
N2B Cu1B N3B C5B -20.4(6) . . . . ?
Br2B Cu1B N3B C5B 166.6(5) . . . . ?
Br1B Cu1B N3B C5B 68.6(6) . . . . ?
C7B N1B C1B C2B 62.9(12) . . . . ?
Cu1B N1B C1B C2B -67.4(10) . . . . ?
N1B C1B C2B C3B 62.0(12) . . . . ?
C4B N2B C3B C2B -71.3(11) . . . . ?
Cu1B N2B C3B C2B 57.2(10) . . . . ?
C1B C2B C3B N2B -57.1(12) . . . . ?
C3B N2B C4B C5B 157.5(9) . . . . ?
Cu1B N2B C4B C5B 25.9(10) . . . . ?
C6B N3B C5B C4B -77.8(11) . . . . ?
Cu1B N3B C5B C4B 41.3(9) . . . . ?
N2B C4B C5B N3B -46.9(12) . . . . ?
C5B N3B C6B C7B 82.7(11) . . . . ?
Cu1B N3B C6B C7B -34.7(9) . . . . ?
C1B N1B C7B C6B -159.6(9) . . . . ?
Cu1B N1B C7B C6B -28.4(10) . . . . ?
N3B C6B C7B N1B 42.2(12) . . . . ?
